data_4109596
loop_
_publ_author_name
'Ognjen \<S. Miljani\'c'
'William R. Dichtel'
'Saeed I. Khan'
'Shahab Mortezaei'
'James R. Heath'
'J. Fraser Stoddart'

_publ_section_title
;
 Structural and Co-conformational Effects of Alkyne-Derived Subunits in
 Charged Donor-Acceptor [2]Catenanes
;
_journal_name_full 'Journal of the American Chemical Society'
_journal_page_first 8236
_journal_page_last 8246
_journal_paper_doi 10.1021/ja071319n
_journal_volume 129
_journal_year 2007
_chemical_formula_moiety 'C36 H32 N4, C28 H34 O8, 6(C2 H3 N), 4(F6 P)'
_chemical_formula_sum 'C76 H84 F24 N10 O8 P4'
_chemical_formula_weight 1845.41
_chemical_name_systematic
; 
 ? 
;
_space_group_IT_number 2
_symmetry_cell_setting triclinic
_symmetry_space_group_name_Hall '-P 1'
_symmetry_space_group_name_H-M 'P -1'
_atom_sites_solution_hydrogens geom
_atom_sites_solution_primary direct
_atom_sites_solution_secondary difmap
_audit_creation_method SHELXL-97
_cell_angle_alpha 84.815(2)
_cell_angle_beta 85.732(2)
_cell_angle_gamma 67.626(3)
_cell_formula_units_Z 2
_cell_length_a 13.690(2)
_cell_length_b 13.848(2)
_cell_length_c 24.046(4)
_cell_measurement_reflns_used 6533
_cell_measurement_temperature 100(2)
_cell_measurement_theta_max 29.83
_cell_measurement_theta_min 4.19
_cell_volume 4194.2(11)
_computing_cell_refinement 'Bruker XSCANS'
_computing_data_collection 'Bruker XSCANS'
_computing_data_reduction 'Bruker SHELXTL'
_computing_molecular_graphics 'Bruker SHELXTL'
_computing_publication_material 'Bruker SHELXTL'
_computing_structure_refinement 'SHELXL-97 (Sheldrick, 1997)'
_computing_structure_solution 'SHELXS-97 (Sheldrick, 1990)'
_diffrn_ambient_temperature 100(2)
_diffrn_measured_fraction_theta_full 0.985
_diffrn_measured_fraction_theta_max 0.908
_diffrn_measurement_device_type 'CCD area detector'
_diffrn_measurement_method '\w and phi scans'
_diffrn_radiation_monochromator graphite
_diffrn_radiation_source 'fine-focus sealed tube'
_diffrn_radiation_type MoK\a
_diffrn_radiation_wavelength 0.71073
_diffrn_reflns_av_R_equivalents 0.0192
_diffrn_reflns_av_sigmaI/netI 0.0365
_diffrn_reflns_limit_h_max 18
_diffrn_reflns_limit_h_min -19
_diffrn_reflns_limit_k_max 19
_diffrn_reflns_limit_k_min -19
_diffrn_reflns_limit_l_max 32
_diffrn_reflns_limit_l_min -34
_diffrn_reflns_number 41475
_diffrn_reflns_theta_full 25.50
_diffrn_reflns_theta_max 30.45
_diffrn_reflns_theta_min 3.95
_exptl_absorpt_coefficient_mu 0.203
_exptl_absorpt_correction_T_max 0.9605
_exptl_absorpt_correction_T_min 0.8935
_exptl_absorpt_correction_type multi-scan
_exptl_absorpt_process_details 'sadabs (Bruker)'
_exptl_crystal_colour 'light red'
_exptl_crystal_density_diffrn 1.461
_exptl_crystal_description cut-block
_exptl_crystal_F_000 1900
_exptl_crystal_size_max 0.50
_exptl_crystal_size_mid 0.40
_exptl_crystal_size_min 0.20
_refine_diff_density_max 1.125
_refine_diff_density_min -0.985
_refine_diff_density_rms 0.091
_refine_ls_extinction_method none
_refine_ls_goodness_of_fit_ref 1.034
_refine_ls_hydrogen_treatment constr
_refine_ls_matrix_type full
_refine_ls_number_parameters 1089
_refine_ls_number_reflns 23132
_refine_ls_number_restraints 2275
_refine_ls_restrained_S_all 0.987
_refine_ls_R_factor_all 0.0988
_refine_ls_R_factor_gt 0.0763
_refine_ls_shift/su_max 0.017
_refine_ls_shift/su_mean 0.001
_refine_ls_structure_factor_coef Fsqd
_refine_ls_weighting_details 'calc w=1/[\s^2^(Fo^2^)+(0.1062P)^2^+6.8952P] where P=(Fo^2^+2Fc^2^)/3'
_refine_ls_weighting_scheme calc
_refine_ls_wR_factor_gt 0.2042
_refine_ls_wR_factor_ref 0.2218
_reflns_number_gt 17155
_reflns_number_total 23132
_reflns_threshold_expression >2sigma(I)
_cod_data_source_file ja071319nsi20070224_085502.cif
_cod_data_source_block st3306s
_cod_original_cell_volume 4194.3(11)
_cod_database_code 4109596

loop_
_symmetry_equiv_pos_as_xyz
'x, y, z'
'-x, -y, -z'

loop_
_atom_site_label
_atom_site_type_symbol
_atom_site_fract_x
_atom_site_fract_y
_atom_site_fract_z
_atom_site_U_iso_or_equiv
_atom_site_adp_type
_atom_site_occupancy
_atom_site_symmetry_multiplicity
_atom_site_calc_flag
_atom_site_refinement_flags
_atom_site_disorder_assembly
_atom_site_disorder_group
N1 N 0.55656(16) 0.32040(15) 0.34048(8) 0.0194(4) Uani 1 1 d U . .
N2 N 0.47876(15) 0.84963(15) 0.35006(8) 0.0193(4) Uani 1 1 d U . .
N3 N 0.34994(18) 0.93983(16) 0.09916(9) 0.0231(4) Uani 1 1 d U . .
N4 N 0.43170(17) 0.40969(16) 0.08781(9) 0.0226(4) Uani 1 1 d U . .
C1 C 0.4540(2) 0.29419(19) 0.09587(11) 0.0263(5) Uani 1 1 d U . .
H1A H 0.5127 0.2554 0.0700 0.032 Uiso 1 1 calc R . .
H1B H 0.3906 0.2808 0.0878 0.032 Uiso 1 1 calc R . .
C2 C 0.48337(19) 0.25783(17) 0.15568(11) 0.0221(5) Uani 1 1 d U . .
C3 C 0.40548(19) 0.26871(17) 0.19822(11) 0.0225(5) Uani 1 1 d U . .
H3 H 0.3337 0.2897 0.1891 0.027 Uiso 1 1 calc R . .
C4 C 0.43241(19) 0.24907(17) 0.25358(11) 0.0216(4) Uani 1 1 d U . .
H4 H 0.3791 0.2566 0.2823 0.026 Uiso 1 1 calc R . .
C5 C 0.53797(19) 0.21816(17) 0.26732(10) 0.0211(4) Uani 1 1 d U . .
C6 C 0.61645(19) 0.20026(18) 0.22473(11) 0.0232(5) Uani 1 1 d U . .
H6 H 0.6887 0.1745 0.2338 0.028 Uiso 1 1 calc R . .
C7 C 0.58941(19) 0.21990(18) 0.16925(11) 0.0235(5) Uani 1 1 d U . .
H7 H 0.6432 0.2075 0.1404 0.028 Uiso 1 1 calc R . .
C8 C 0.5662(2) 0.21291(17) 0.32729(11) 0.0232(5) Uani 1 1 d U . .
H8A H 0.5178 0.1895 0.3525 0.028 Uiso 1 1 calc R . .
H8B H 0.6394 0.1624 0.3326 0.028 Uiso 1 1 calc R . .
C9 C 0.63492(18) 0.35349(17) 0.32252(10) 0.0204(4) Uani 1 1 d U . .
H9 H 0.6980 0.3063 0.3057 0.024 Uiso 1 1 calc R . .
C10 C 0.62440(18) 0.45519(17) 0.32826(10) 0.0191(4) Uani 1 1 d U . .
H10 H 0.6806 0.4774 0.3161 0.023 Uiso 1 1 calc R . .
C11 C 0.53095(17) 0.52575(17) 0.35202(9) 0.0171(4) Uani 1 1 d U . .
C12 C 0.45230(18) 0.48776(18) 0.37152(10) 0.0203(4) Uani 1 1 d U . .
H12 H 0.3889 0.5329 0.3891 0.024 Uiso 1 1 calc R . .
C13 C 0.46663(19) 0.38506(18) 0.36525(10) 0.0218(4) Uani 1 1 d U . .
H13 H 0.4130 0.3598 0.3784 0.026 Uiso 1 1 calc R . .
C14 C 0.51378(17) 0.63855(17) 0.35386(9) 0.0171(4) Uani 1 1 d U . .
C15 C 0.59692(18) 0.67347(18) 0.34234(11) 0.0234(5) Uani 1 1 d U . .
H15 H 0.6668 0.6246 0.3356 0.028 Uiso 1 1 calc R . .
C16 C 0.57740(19) 0.77919(19) 0.34080(11) 0.0233(5) Uani 1 1 d U . .
H16 H 0.6342 0.8025 0.3331 0.028 Uiso 1 1 calc R . .
C17 C 0.39741(18) 0.81811(18) 0.36193(10) 0.0200(4) Uani 1 1 d U . .
H17 H 0.3284 0.8686 0.3687 0.024 Uiso 1 1 calc R . .
C18 C 0.41302(18) 0.71361(18) 0.36441(9) 0.0188(4) Uani 1 1 d U . .
H18 H 0.3550 0.6924 0.3733 0.023 Uiso 1 1 calc R . .
C19 C 0.4566(2) 0.96457(18) 0.34272(11) 0.0226(5) Uani 1 1 d U . .
H19A H 0.5205 0.9776 0.3502 0.027 Uiso 1 1 calc R . .
H19B H 0.3990 1.0027 0.3694 0.027 Uiso 1 1 calc R . .
C20 C 0.42463(19) 1.00252(17) 0.28356(10) 0.0202(4) Uani 1 1 d U . .
C21 C 0.50269(19) 0.98973(17) 0.24040(11) 0.0227(5) Uani 1 1 d U . .
H21 H 0.5749 0.9671 0.2491 0.027 Uiso 1 1 calc R . .
C22 C 0.4741(2) 1.01013(17) 0.18520(11) 0.0232(5) Uani 1 1 d U . .
H22 H 0.5269 1.0019 0.1560 0.028 Uiso 1 1 calc R . .
C23 C 0.3680(2) 1.04277(17) 0.17225(10) 0.0226(5) Uani 1 1 d U . .
C24 C 0.2902(2) 1.06308(17) 0.21519(11) 0.0226(5) Uani 1 1 d U . .
H24 H 0.2177 1.0909 0.2065 0.027 Uiso 1 1 calc R . .
C25 C 0.31829(19) 1.04275(17) 0.27081(10) 0.0214(4) Uani 1 1 d U . .
H25 H 0.2650 1.0563 0.3000 0.026 Uiso 1 1 calc R . .
C26 C 0.3392(2) 1.04753(19) 0.11223(11) 0.0278(5) Uani 1 1 d U . .
H26A H 0.2657 1.0974 0.1071 0.033 Uiso 1 1 calc R . .
H26B H 0.3869 1.0716 0.0868 0.033 Uiso 1 1 calc R . .
C27 C 0.4398(2) 0.87554(19) 0.07438(10) 0.0236(5) Uani 1 1 d U . .
H27 H 0.4935 0.9009 0.0615 0.028 Uiso 1 1 calc R . .
C28 C 0.4544(2) 0.77258(19) 0.06753(10) 0.0231(5) Uani 1 1 d U . .
H28 H 0.5179 0.7280 0.0498 0.028 Uiso 1 1 calc R . .
C29 C 0.37666(19) 0.73401(18) 0.08649(9) 0.0196(4) Uani 1 1 d U . .
C30 C 0.28290(19) 0.80426(19) 0.11054(11) 0.0233(5) Uani 1 1 d U . .
H30 H 0.2269 0.7818 0.1227 0.028 Uiso 1 1 calc R . .
C31 C 0.2721(2) 0.90601(19) 0.11650(11) 0.0255(5) Uani 1 1 d U . .
H31 H 0.2087 0.9529 0.1331 0.031 Uiso 1 1 calc R . .
C32 C 0.39464(19) 0.62135(18) 0.08427(9) 0.0199(4) Uani 1 1 d U . .
C33 C 0.4958(2) 0.54697(19) 0.07408(10) 0.0230(5) Uani 1 1 d U . .
H33 H 0.5534 0.5689 0.0655 0.028 Uiso 1 1 calc R . .
C34 C 0.5129(2) 0.44167(19) 0.07642(10) 0.0230(5) Uani 1 1 d U . .
H34 H 0.5823 0.3916 0.0700 0.028 Uiso 1 1 calc R . .
C35 C 0.3327(2) 0.4794(2) 0.09612(12) 0.0280(5) Uani 1 1 d U . .
H35 H 0.2761 0.4555 0.1030 0.034 Uiso 1 1 calc R . .
C36 C 0.3120(2) 0.58548(19) 0.09480(11) 0.0261(5) Uani 1 1 d U . .
H36 H 0.2417 0.6338 0.1010 0.031 Uiso 1 1 calc R . .
O1 O 0.25990(13) 0.80276(12) 0.25935(7) 0.0214(3) Uani 1 1 d U . .
O2 O 0.15413(13) 0.95146(13) 0.34865(8) 0.0230(3) Uani 1 1 d U . .
O3 O 0.24503(14) 0.91751(13) 0.45844(7) 0.0236(3) Uani 1 1 d U . .
O4 O 0.45670(14) 0.91568(13) 0.47056(8) 0.0249(4) Uani 1 1 d U . .
O5 O 0.71452(15) 0.29216(14) 0.44008(8) 0.0270(4) Uani 1 1 d U . .
O6 O 0.87085(14) 0.26087(14) 0.34947(8) 0.0287(4) Uani 1 1 d U . .
O7 O 0.83086(13) 0.26260(14) 0.23135(8) 0.0253(4) Uani 1 1 d U . .
O8 O 0.65456(13) 0.45256(12) 0.18878(8) 0.0213(3) Uani 1 1 d U . .
C37 C 0.59549(17) 0.55579(16) 0.19596(9) 0.0176(4) Uani 1 1 d U . .
C38 C 0.63276(19) 0.63541(18) 0.18683(10) 0.0211(4) Uani 1 1 d U . .
H38 H 0.7036 0.6209 0.1734 0.025 Uiso 1 1 calc R . .
C39 C 0.56524(19) 0.73865(17) 0.19746(10) 0.0205(4) Uani 1 1 d U . .
H39 H 0.5915 0.7933 0.1909 0.025 Uiso 1 1 calc R . .
C40 C 0.46295(18) 0.76215(16) 0.21701(9) 0.0181(4) Uani 1 1 d U . .
H40 H 0.4194 0.8320 0.2247 0.022 Uiso 1 1 calc R . .
C41 C 0.42216(17) 0.68165(16) 0.22582(9) 0.0159(4) Uani 1 1 d U . .
C42 C 0.48804(17) 0.57682(16) 0.21465(9) 0.0159(4) Uani 1 1 d U . .
C43 C 0.31596(17) 0.70180(17) 0.24636(9) 0.0178(4) Uani 1 1 d U . .
C44 C 0.27693(18) 0.62327(18) 0.25257(10) 0.0213(4) Uani 1 1 d U . .
H44 H 0.2056 0.6382 0.2653 0.026 Uiso 1 1 calc R . .
C45 C 0.34329(19) 0.52015(18) 0.23999(10) 0.0210(4) Uani 1 1 d U . .
H45 H 0.3156 0.4664 0.2441 0.025 Uiso 1 1 calc R . .
C46 C 0.44666(18) 0.49640(17) 0.22207(9) 0.0177(4) Uani 1 1 d U . .
H46 H 0.4905 0.4265 0.2146 0.021 Uiso 1 1 calc R . .
C47 C 0.15369(18) 0.82552(18) 0.28255(11) 0.0234(5) Uani 1 1 d U . .
H47A H 0.1544 0.7767 0.3154 0.028 Uiso 1 1 calc R . .
H47B H 0.1088 0.8172 0.2543 0.028 Uiso 1 1 calc R . .
C48 C 0.11039(19) 0.93641(18) 0.29964(11) 0.0232(5) Uani 1 1 d U . .
H48A H 0.1237 0.9821 0.2684 0.028 Uiso 1 1 calc R . .
H48B H 0.0328 0.9590 0.3061 0.028 Uiso 1 1 calc R . .
C49 C 0.1078(2) 0.9234(2) 0.39978(11) 0.0259(5) Uani 1 1 d U . .
H49A H 0.1346 0.8463 0.4063 0.031 Uiso 1 1 calc R . .
H49B H 0.0300 0.9497 0.3974 0.031 Uiso 1 1 calc R . .
C50 C 0.1359(2) 0.9704(2) 0.44722(11) 0.0265(5) Uani 1 1 d U . .
H50A H 0.1209 1.0455 0.4374 0.032 Uiso 1 1 calc R . .
H50B H 0.0921 0.9647 0.4811 0.032 Uiso 1 1 calc R . .
C51 C 0.2736(2) 0.96685(19) 0.50077(11) 0.0262(5) Uani 1 1 d U . .
H51A H 0.2262 0.9708 0.5344 0.031 Uiso 1 1 calc R . .
H51B H 0.2652 1.0391 0.4871 0.031 Uiso 1 1 calc R . .
C52 C 0.3863(2) 0.90562(19) 0.51567(11) 0.0250(5) Uani 1 1 d U . .
H52A H 0.4015 0.9319 0.5497 0.030 Uiso 1 1 calc R . .
H52B H 0.3973 0.8309 0.5237 0.030 Uiso 1 1 calc R . .
C53 C 0.5649(2) 0.85779(19) 0.48291(12) 0.0266(5) Uani 1 1 d U . .
H53A H 0.5785 0.8759 0.5197 0.032 Uiso 1 1 calc R . .
H53B H 0.6109 0.8778 0.4543 0.032 Uiso 1 1 calc R . .
C54 C 0.5917(2) 0.7441(2) 0.48401(11) 0.0263(5) Uani 1 1 d U . .
C55 C 0.6115(2) 0.6521(2) 0.48393(11) 0.0267(5) Uani 1 1 d U . .
C56 C 0.6292(2) 0.5473(2) 0.48332(11) 0.0268(5) Uani 1 1 d U . .
C57 C 0.6395(2) 0.4574(2) 0.48319(11) 0.0276(5) Uani 1 1 d U . .
C58 C 0.6487(2) 0.3478(2) 0.48448(12) 0.0292(5) Uani 1 1 d U . .
H58A H 0.6776 0.3116 0.5205 0.035 Uiso 1 1 calc R . .
H58B H 0.5773 0.3463 0.4825 0.035 Uiso 1 1 calc R . .
C59 C 0.8220(2) 0.2765(2) 0.44653(12) 0.0347(6) Uani 1 1 d U . .
H59A H 0.8438 0.2436 0.4842 0.042 Uiso 1 1 calc R . .
H59B H 0.8305 0.3447 0.4426 0.042 Uiso 1 1 calc R . .
C60 C 0.8899(2) 0.2074(2) 0.40300(13) 0.0356(6) Uani 1 1 d U . .
H60A H 0.9653 0.1865 0.4111 0.043 Uiso 1 1 calc R . .
H60B H 0.8742 0.1432 0.4037 0.043 Uiso 1 1 calc R . .
C61 C 0.9436(2) 0.2005(2) 0.30879(13) 0.0317(6) Uani 1 1 d U . .
H61A H 0.9337 0.1338 0.3067 0.038 Uiso 1 1 calc R . .
H61B H 1.0168 0.1839 0.3198 0.038 Uiso 1 1 calc R . .
C62 C 0.9273(2) 0.2591(2) 0.25311(12) 0.0296(5) Uani 1 1 d U . .
H62A H 0.9234 0.3312 0.2566 0.035 Uiso 1 1 calc R . .
H62B H 0.9877 0.2243 0.2271 0.035 Uiso 1 1 calc R . .
C63 C 0.8174(2) 0.30816(19) 0.17566(11) 0.0249(5) Uani 1 1 d U . .
H63A H 0.7740 0.2796 0.1562 0.030 Uiso 1 1 calc R . .
H63B H 0.8874 0.2881 0.1557 0.030 Uiso 1 1 calc R . .
C64 C 0.76474(19) 0.42632(19) 0.17271(11) 0.0242(5) Uani 1 1 d U . .
H64A H 0.7980 0.4556 0.1984 0.029 Uiso 1 1 calc R . .
H64B H 0.7723 0.4556 0.1343 0.029 Uiso 1 1 calc R . .
P1 P 0.81682(5) 0.88904(6) 0.34068(3) 0.03076(16) Uani 1 1 d U . .
F1 F 0.70616(16) 0.94152(18) 0.37480(10) 0.0530(5) Uani 1 1 d U . .
F2 F 0.92600(15) 0.83561(17) 0.30622(10) 0.0530(6) Uani 1 1 d U . .
F3 F 0.82358(17) 1.00094(16) 0.32807(12) 0.0636(7) Uani 1 1 d U . .
F4 F 0.80950(17) 0.77667(17) 0.35409(13) 0.0652(7) Uani 1 1 d U . .
F5 F 0.75281(17) 0.9019(2) 0.28622(9) 0.0582(6) Uani 1 1 d U . .
F6 F 0.87945(19) 0.8746(2) 0.39611(11) 0.0664(7) Uani 1 1 d U . .
P2 P 0.20678(6) 0.27344(6) 0.39647(3) 0.02914(15) Uani 1 1 d U . .
F7 F 0.21320(15) 0.24523(15) 0.46223(8) 0.0411(4) Uani 1 1 d U . .
F8 F 0.20235(17) 0.29947(19) 0.33058(8) 0.0555(6) Uani 1 1 d U . .
F9 F 0.33391(14) 0.21604(16) 0.38938(8) 0.0444(5) Uani 1 1 d U . .
F10 F 0.08197(16) 0.3321(2) 0.40249(10) 0.0628(7) Uani 1 1 d U . .
F11 F 0.1975(2) 0.16447(18) 0.38833(10) 0.0584(6) Uani 1 1 d U . .
F12 F 0.2221(2) 0.38020(16) 0.40363(12) 0.0664(7) Uani 1 1 d U . .
P3 P 0.71424(6) 0.94831(7) 0.05412(3) 0.03597(18) Uani 1 1 d U . .
F13 F 0.59144(17) 1.0134(2) 0.04266(11) 0.0649(7) Uani 1 1 d U . .
F14 F 0.83530(15) 0.88156(19) 0.06599(9) 0.0543(6) Uani 1 1 d U . .
F15 F 0.68138(16) 0.86410(17) 0.09302(9) 0.0499(5) Uani 1 1 d U . .
F16 F 0.7453(2) 1.0306(2) 0.01390(12) 0.0772(9) Uani 1 1 d U . .
F17 F 0.7022(2) 1.0130(2) 0.10617(11) 0.0675(7) Uani 1 1 d U . .
F18 F 0.7224(3) 0.8832(3) 0.00194(10) 0.0874(9) Uani 1 1 d U . .
P4 P 0.08910(6) 0.39429(7) 0.13374(4) 0.03867(19) Uani 1 1 d U . .
F19 F 0.20026(16) 0.32383(19) 0.10509(10) 0.0565(4) Uani 1 1 d U A .
F20 F -0.02014(16) 0.46529(19) 0.16248(10) 0.0565(4) Uani 1 1 d U A .
F21 F 0.1526(2) 0.4378(3) 0.17240(13) 0.0654(6) Uani 0.85 1 d PU A 1
F22 F 0.0243(2) 0.3591(3) 0.09460(12) 0.0654(6) Uani 0.85 1 d PU A 1
F23 F 0.0850(2) 0.4882(2) 0.08859(14) 0.0834(7) Uani 1 1 d U A 1
F24 F 0.0993(2) 0.3050(2) 0.18050(13) 0.0834(7) Uani 1 1 d U A 1
F21' F 0.110(2) 0.481(2) 0.1383(14) 0.115(8) Uiso 0.15 1 d PU A 2
F22' F 0.0679(15) 0.2828(15) 0.1292(8) 0.069(4) Uiso 0.15 1 d PU A 2
N5 N 0.6907(2) 0.6101(3) 0.01707(12) 0.0474(7) Uani 1 1 d U . .
C65 C 0.7681(3) 0.6183(3) 0.02540(13) 0.0414(7) Uani 1 1 d U . .
C66 C 0.8652(3) 0.6314(4) 0.0353(2) 0.0628(11) Uani 1 1 d U . .
H66A H 0.9241 0.5817 0.0143 0.075 Uiso 1 1 calc R . .
H66B H 0.8786 0.6186 0.0753 0.075 Uiso 1 1 calc R . .
H66C H 0.8587 0.7030 0.0231 0.075 Uiso 1 1 calc R . .
N6 N 1.0625(2) 0.7429(2) 0.14777(14) 0.0458(7) Uani 1 1 d U . .
C67 C 0.9856(2) 0.7347(2) 0.16357(13) 0.0333(6) Uani 1 1 d U . .
C68 C 0.8861(2) 0.7270(3) 0.18430(14) 0.0405(7) Uani 1 1 d U . .
H68A H 0.8703 0.7491 0.2226 0.049 Uiso 1 1 calc R . .
H68B H 0.8918 0.6543 0.1839 0.049 Uiso 1 1 calc R . .
H68C H 0.8293 0.7722 0.1603 0.049 Uiso 1 1 calc R . .
N7 N 0.1922(2) 0.64042(19) 0.40567(11) 0.0347(5) Uani 1 1 d U . .
C69 C 0.1222(3) 0.6260(3) 0.42622(15) 0.0465(8) Uani 1 1 d U . .
C70 C 0.0286(5) 0.6101(5) 0.4521(3) 0.0872(17) Uani 1 1 d U . .
H70A H -0.0042 0.6609 0.4804 0.105 Uiso 1 1 calc R . .
H70B H 0.0496 0.5390 0.4698 0.105 Uiso 1 1 calc R . .
H70C H -0.0221 0.6197 0.4234 0.105 Uiso 1 1 calc R . .
N8 N 0.8361(2) 0.5375(2) 0.29137(14) 0.0446(7) Uani 1 1 d DU . .
C71 C 0.9115(4) 0.5355(3) 0.3075(2) 0.0673(9) Uani 1 1 d U . .
C72 C 1.0171(4) 0.5411(3) 0.2984(2) 0.0673(9) Uani 1 1 d DU . .
H72A H 1.0113 0.6131 0.3016 0.081 Uiso 1 1 calc R . .
H72B H 1.0458 0.5192 0.2610 0.081 Uiso 1 1 calc R . .
H72C H 1.0643 0.4946 0.3265 0.081 Uiso 1 1 calc R . .
N9 N 1.0483(2) 0.0577(3) 0.15936(18) 0.0648(10) Uani 1 1 d DU . .
C73 C 0.9762(3) 0.0360(3) 0.1581(2) 0.0696(10) Uani 1 1 d U . .
C74 C 0.8890(3) 0.0151(3) 0.1833(2) 0.0696(10) Uani 1 1 d DU . .
H74A H 0.8575 0.0614 0.2137 0.084 Uiso 1 1 calc R . .
H74B H 0.9129 -0.0580 0.1983 0.084 Uiso 1 1 calc R . .
H74C H 0.8363 0.0274 0.1554 0.084 Uiso 1 1 calc R . .
N10 N 0.7475(2) 0.2779(3) 0.03933(13) 0.0545(8) Uani 1 1 d DU . .
C75 C 0.8362(16) 0.2361(15) 0.0251(13) 0.055(3) Uani 0.403(8) 1 d PDU B 1
C76 C 0.9276(11) 0.1507(14) 0.0096(6) 0.102(3) Uani 0.403(8) 1 d PDU B 1
H76A H 0.9902 0.1587 0.0225 0.122 Uiso 0.403(8) 1 calc PR B 1
H76B H 0.9331 0.1485 -0.0312 0.122 Uiso 0.403(8) 1 calc PR B 1
H76C H 0.9230 0.0855 0.0267 0.122 Uiso 0.403(8) 1 calc PR B 1
C75A C 0.8291(10) 0.2736(9) 0.0229(8) 0.055(3) Uani 0.597(8) 1 d PDU B 2
C76A C 0.9198(9) 0.2873(11) -0.0015(4) 0.102(3) Uani 0.597(8) 1 d PDU B 2
H76D H 0.9338 0.3394 0.0181 0.122 Uiso 0.597(8) 1 calc PR B 2
H76E H 0.9084 0.3114 -0.0409 0.122 Uiso 0.597(8) 1 calc PR B 2
H76F H 0.9804 0.2206 0.0013 0.122 Uiso 0.597(8) 1 calc PR B 2

loop_
_atom_site_aniso_label
_atom_site_aniso_U_11
_atom_site_aniso_U_22
_atom_site_aniso_U_33
_atom_site_aniso_U_23
_atom_site_aniso_U_13
_atom_site_aniso_U_12
N1 0.0203(9) 0.0149(8) 0.0227(10) 0.0017(7) -0.0018(7) -0.0066(7)
N2 0.0195(9) 0.0169(8) 0.0223(9) -0.0031(7) -0.0011(7) -0.0072(7)
N3 0.0308(11) 0.0176(9) 0.0198(9) 0.0022(7) -0.0029(8) -0.0084(8)
N4 0.0268(10) 0.0199(9) 0.0228(10) -0.0027(7) -0.0030(8) -0.0102(8)
C1 0.0334(13) 0.0189(10) 0.0289(13) -0.0066(9) -0.0008(10) -0.0115(10)
C2 0.0236(11) 0.0130(9) 0.0315(12) -0.0048(8) -0.0006(9) -0.0084(8)
C3 0.0190(11) 0.0142(9) 0.0357(13) -0.0036(9) -0.0001(9) -0.0075(8)
C4 0.0215(11) 0.0124(9) 0.0313(12) -0.0006(8) 0.0018(9) -0.0077(8)
C5 0.0224(11) 0.0122(9) 0.0293(12) -0.0001(8) -0.0008(9) -0.0076(8)
C6 0.0190(11) 0.0163(10) 0.0334(13) -0.0034(9) 0.0010(9) -0.0056(8)
C7 0.0220(11) 0.0182(10) 0.0303(12) -0.0048(9) 0.0026(9) -0.0074(9)
C8 0.0267(12) 0.0133(9) 0.0288(12) 0.0017(8) -0.0001(9) -0.0075(9)
C9 0.0167(10) 0.0164(10) 0.0261(11) 0.0004(8) -0.0009(8) -0.0045(8)
C10 0.0159(10) 0.0181(10) 0.0237(11) -0.0006(8) -0.0005(8) -0.0073(8)
C11 0.0177(10) 0.0168(9) 0.0168(10) -0.0003(8) -0.0018(7) -0.0067(8)
C12 0.0192(10) 0.0199(10) 0.0216(11) -0.0013(8) 0.0034(8) -0.0078(8)
C13 0.0220(11) 0.0218(10) 0.0229(11) 0.0001(9) 0.0029(8) -0.0108(9)
C14 0.0172(10) 0.0174(9) 0.0175(10) -0.0023(8) -0.0002(7) -0.0071(8)
C15 0.0152(10) 0.0193(10) 0.0359(13) -0.0047(9) 0.0007(9) -0.0063(8)
C16 0.0171(10) 0.0209(10) 0.0344(13) -0.0048(9) -0.0003(9) -0.0094(9)
C17 0.0170(10) 0.0199(10) 0.0222(11) -0.0038(8) 0.0019(8) -0.0059(8)
C18 0.0162(10) 0.0207(10) 0.0203(10) -0.0022(8) 0.0017(8) -0.0081(8)
C19 0.0248(11) 0.0165(10) 0.0283(12) -0.0051(9) -0.0027(9) -0.0086(9)
C20 0.0221(11) 0.0124(9) 0.0279(12) -0.0038(8) 0.0003(8) -0.0083(8)
C21 0.0215(11) 0.0147(9) 0.0339(13) -0.0042(9) 0.0032(9) -0.0094(8)
C22 0.0261(12) 0.0145(9) 0.0296(12) -0.0009(9) 0.0050(9) -0.0098(9)
C23 0.0290(12) 0.0128(9) 0.0262(12) 0.0002(8) 0.0000(9) -0.0086(9)
C24 0.0225(11) 0.0149(9) 0.0303(12) 0.0007(9) -0.0004(9) -0.0075(8)
C25 0.0211(11) 0.0155(9) 0.0282(12) -0.0028(8) 0.0019(9) -0.0078(8)
C26 0.0399(15) 0.0168(10) 0.0269(13) 0.0017(9) -0.0007(10) -0.0118(10)
C27 0.0292(12) 0.0225(11) 0.0210(11) 0.0012(9) 0.0011(9) -0.0128(9)
C28 0.0266(12) 0.0216(11) 0.0212(11) -0.0015(9) 0.0020(9) -0.0097(9)
C29 0.0226(11) 0.0205(10) 0.0157(10) 0.0002(8) -0.0033(8) -0.0080(9)
C30 0.0214(11) 0.0212(11) 0.0271(12) -0.0003(9) -0.0012(9) -0.0079(9)
C31 0.0240(12) 0.0210(11) 0.0281(12) 0.0002(9) -0.0009(9) -0.0052(9)
C32 0.0229(11) 0.0201(10) 0.0173(10) -0.0007(8) -0.0021(8) -0.0086(9)
C33 0.0256(12) 0.0223(11) 0.0222(11) -0.0022(9) 0.0020(9) -0.0108(9)
C34 0.0233(11) 0.0211(10) 0.0238(11) -0.0046(9) 0.0014(9) -0.0072(9)
C35 0.0247(12) 0.0246(12) 0.0376(14) -0.0011(10) -0.0040(10) -0.0122(10)
C36 0.0217(11) 0.0216(11) 0.0340(13) 0.0003(10) -0.0036(9) -0.0071(9)
O1 0.0166(8) 0.0154(7) 0.0308(9) -0.0048(6) 0.0017(6) -0.0044(6)
O2 0.0176(8) 0.0227(8) 0.0299(9) -0.0051(7) 0.0009(6) -0.0085(6)
O3 0.0213(8) 0.0194(8) 0.0277(9) -0.0049(7) -0.0007(6) -0.0046(6)
O4 0.0273(9) 0.0199(8) 0.0269(9) 0.0019(7) -0.0045(7) -0.0085(7)
O5 0.0304(10) 0.0213(8) 0.0278(9) -0.0020(7) 0.0010(7) -0.0083(7)
O6 0.0220(9) 0.0227(8) 0.0332(10) 0.0007(7) -0.0004(7) 0.0000(7)
O7 0.0167(8) 0.0224(8) 0.0345(10) -0.0002(7) 0.0030(7) -0.0061(6)
O8 0.0154(7) 0.0140(7) 0.0330(9) -0.0042(6) 0.0041(6) -0.0040(6)
C37 0.0174(10) 0.0139(9) 0.0197(10) -0.0010(8) 0.0005(8) -0.0040(8)
C38 0.0195(10) 0.0197(10) 0.0252(11) -0.0033(8) 0.0046(8) -0.0092(9)
C39 0.0229(11) 0.0166(10) 0.0236(11) -0.0008(8) 0.0010(8) -0.0096(8)
C40 0.0218(11) 0.0128(9) 0.0195(10) -0.0011(8) -0.0005(8) -0.0064(8)
C41 0.0176(10) 0.0133(9) 0.0160(10) -0.0011(7) -0.0023(7) -0.0045(8)
C42 0.0166(10) 0.0136(9) 0.0168(10) -0.0007(7) -0.0010(7) -0.0048(8)
C43 0.0172(10) 0.0147(9) 0.0199(10) -0.0020(8) -0.0015(8) -0.0041(8)
C44 0.0165(10) 0.0194(10) 0.0284(12) -0.0035(9) 0.0015(8) -0.0073(8)
C45 0.0201(11) 0.0167(10) 0.0280(12) -0.0023(8) -0.0007(8) -0.0088(8)
C46 0.0194(10) 0.0142(9) 0.0198(10) -0.0021(8) -0.0005(8) -0.0065(8)
C47 0.0158(10) 0.0190(10) 0.0350(13) -0.0058(9) 0.0003(9) -0.0055(8)
C48 0.0172(10) 0.0185(10) 0.0325(13) -0.0039(9) -0.0029(9) -0.0045(8)
C49 0.0199(11) 0.0248(11) 0.0347(14) -0.0038(10) 0.0024(9) -0.0105(9)
C50 0.0198(11) 0.0254(11) 0.0307(13) -0.0058(10) 0.0038(9) -0.0043(9)
C51 0.0291(13) 0.0206(11) 0.0274(12) -0.0055(9) -0.0004(9) -0.0070(9)
C52 0.0310(13) 0.0185(10) 0.0253(12) 0.0001(9) -0.0030(9) -0.0090(9)
C53 0.0275(12) 0.0185(10) 0.0348(14) 0.0000(9) -0.0072(10) -0.0090(9)
C54 0.0273(12) 0.0229(11) 0.0301(13) -0.0004(9) -0.0059(10) -0.0104(10)
C55 0.0263(12) 0.0255(12) 0.0281(13) -0.0013(10) -0.0043(9) -0.0092(10)
C56 0.0281(13) 0.0248(12) 0.0260(12) -0.0024(9) -0.0013(9) -0.0079(10)
C57 0.0320(13) 0.0221(11) 0.0273(13) -0.0007(9) 0.0000(10) -0.0091(10)
C58 0.0363(14) 0.0208(11) 0.0302(13) -0.0026(10) 0.0047(10) -0.0112(10)
C59 0.0324(14) 0.0362(14) 0.0309(14) 0.0010(11) -0.0076(11) -0.0073(12)
C60 0.0302(14) 0.0284(13) 0.0370(15) 0.0058(11) -0.0034(11) 0.0001(11)
C61 0.0192(12) 0.0267(12) 0.0412(15) -0.0049(11) 0.0008(10) 0.0003(10)
C62 0.0164(11) 0.0329(13) 0.0387(15) -0.0061(11) 0.0043(10) -0.0086(10)
C63 0.0213(11) 0.0203(10) 0.0314(13) -0.0052(9) 0.0055(9) -0.0065(9)
C64 0.0163(10) 0.0211(11) 0.0336(13) -0.0026(9) 0.0067(9) -0.0063(9)
P1 0.0206(3) 0.0326(3) 0.0439(4) -0.0135(3) 0.0063(3) -0.0144(3)
F1 0.0336(10) 0.0689(14) 0.0645(14) -0.0300(11) 0.0206(9) -0.0265(10)
F2 0.0248(9) 0.0578(12) 0.0795(15) -0.0316(11) 0.0170(9) -0.0165(9)
F3 0.0378(11) 0.0361(10) 0.121(2) -0.0128(12) 0.0159(12) -0.0201(9)
F4 0.0400(11) 0.0405(11) 0.122(2) -0.0055(12) 0.0010(12) -0.0236(9)
F5 0.0384(11) 0.0863(17) 0.0500(12) -0.0153(11) -0.0031(9) -0.0209(11)
F6 0.0505(13) 0.0955(19) 0.0615(15) -0.0171(13) -0.0080(11) -0.0333(13)
P2 0.0256(3) 0.0293(3) 0.0333(4) -0.0003(3) -0.0015(3) -0.0116(3)
F7 0.0419(10) 0.0469(10) 0.0338(9) -0.0047(8) 0.0004(7) -0.0157(8)
F8 0.0426(11) 0.0725(15) 0.0359(10) 0.0117(10) -0.0046(8) -0.0071(10)
F9 0.0287(9) 0.0527(11) 0.0456(11) 0.0125(9) -0.0004(7) -0.0120(8)
F10 0.0256(10) 0.0978(19) 0.0536(13) -0.0088(12) 0.0019(9) -0.0104(11)
F11 0.0845(17) 0.0576(13) 0.0547(13) -0.0191(10) 0.0134(11) -0.0505(13)
F12 0.0780(17) 0.0279(10) 0.0972(19) -0.0003(11) -0.0063(14) -0.0246(11)
P3 0.0310(4) 0.0476(4) 0.0269(4) 0.0069(3) -0.0029(3) -0.0140(3)
F13 0.0366(11) 0.0720(15) 0.0792(16) 0.0444(13) -0.0199(10) -0.0205(11)
F14 0.0277(9) 0.0691(14) 0.0533(12) 0.0089(10) 0.0038(8) -0.0078(9)
F15 0.0422(11) 0.0521(12) 0.0503(12) 0.0214(9) -0.0073(9) -0.0164(9)
F16 0.0554(14) 0.101(2) 0.0815(18) 0.0499(16) -0.0178(13) -0.0462(14)
F17 0.0705(16) 0.0595(14) 0.0668(16) -0.0225(12) -0.0079(12) -0.0133(12)
F18 0.115(3) 0.114(2) 0.0348(13) -0.0147(14) -0.0130(14) -0.041(2)
P4 0.0243(4) 0.0497(5) 0.0420(4) 0.0048(4) 0.0055(3) -0.0169(3)
F19 0.0314(7) 0.0648(10) 0.0680(10) -0.0085(8) 0.0148(7) -0.0145(7)
F20 0.0314(7) 0.0648(10) 0.0680(10) -0.0085(8) 0.0148(7) -0.0145(7)
F21 0.0354(9) 0.1088(17) 0.0656(13) -0.0347(12) 0.0095(8) -0.0380(11)
F22 0.0354(9) 0.1088(17) 0.0656(13) -0.0347(12) 0.0095(8) -0.0380(11)
F23 0.0568(11) 0.0813(13) 0.0901(15) 0.0391(11) 0.0126(10) -0.0143(10)
F24 0.0568(11) 0.0813(13) 0.0901(15) 0.0391(11) 0.0126(10) -0.0143(10)
N5 0.0401(16) 0.0651(19) 0.0381(15) -0.0086(13) 0.0121(12) -0.0226(14)
C65 0.0401(17) 0.0482(18) 0.0267(14) -0.0060(13) 0.0048(12) -0.0066(14)
C66 0.041(2) 0.071(3) 0.069(3) -0.024(2) -0.0148(18) -0.0059(19)
N6 0.0282(13) 0.0392(14) 0.066(2) -0.0072(13) -0.0006(12) -0.0081(11)
C67 0.0302(14) 0.0303(13) 0.0362(15) -0.0043(11) -0.0056(11) -0.0065(11)
C68 0.0328(15) 0.0507(18) 0.0370(16) 0.0028(14) -0.0019(12) -0.0158(14)
N7 0.0326(13) 0.0294(11) 0.0405(14) 0.0011(10) 0.0018(10) -0.0114(10)
C69 0.055(2) 0.0441(18) 0.0476(19) -0.0070(15) 0.0098(16) -0.0275(16)
C70 0.090(4) 0.104(4) 0.090(4) -0.018(3) 0.039(3) -0.067(3)
N8 0.0278(13) 0.0374(14) 0.071(2) -0.0217(13) 0.0148(12) -0.0136(11)
C71 0.0683(19) 0.0359(13) 0.091(2) -0.0005(14) -0.0450(18) -0.0052(13)
C72 0.0683(19) 0.0359(13) 0.091(2) -0.0005(14) -0.0450(18) -0.0052(13)
N9 0.0290(15) 0.057(2) 0.108(3) -0.037(2) 0.0121(16) -0.0111(14)
C73 0.0413(14) 0.0363(13) 0.120(3) -0.0160(16) -0.0163(16) 0.0022(11)
C74 0.0413(14) 0.0363(13) 0.120(3) -0.0160(16) -0.0163(16) 0.0022(11)
N10 0.0357(15) 0.065(2) 0.0459(17) -0.0057(15) 0.0072(12) -0.0004(14)
C75 0.037(3) 0.082(9) 0.037(2) -0.021(7) 0.006(2) -0.011(5)
C76 0.103(6) 0.158(9) 0.067(5) 0.009(5) -0.008(4) -0.077(6)
C75A 0.037(3) 0.082(9) 0.037(2) -0.021(7) 0.006(2) -0.011(5)
C76A 0.103(6) 0.158(9) 0.067(5) 0.009(5) -0.008(4) -0.077(6)

loop_
_atom_type_symbol
_atom_type_description
_atom_type_scat_dispersion_real
_atom_type_scat_dispersion_imag
_atom_type_scat_source
C C 0.0033 0.0016 'International Tables Vol C Tables 4.2.6.8 and 6.1.1.4'
H H 0.0000 0.0000 'International Tables Vol C Tables 4.2.6.8 and 6.1.1.4'
N N 0.0061 0.0033 'International Tables Vol C Tables 4.2.6.8 and 6.1.1.4'
O O 0.0106 0.0060 'International Tables Vol C Tables 4.2.6.8 and 6.1.1.4'
F F 0.0171 0.0103 'International Tables Vol C Tables 4.2.6.8 and 6.1.1.4'
P P 0.1023 0.0942 'International Tables Vol C Tables 4.2.6.8 and 6.1.1.4'

loop_
_geom_angle_atom_site_label_1
_geom_angle_atom_site_label_2
_geom_angle_atom_site_label_3
_geom_angle
C9 N1 C13 121.1(2)
C9 N1 C8 118.66(19)
C13 N1 C8 119.9(2)
C17 N2 C16 120.5(2)
C17 N2 C19 118.89(19)
C16 N2 C19 120.4(2)
C31 N3 C27 120.7(2)
C31 N3 C26 118.9(2)
C27 N3 C26 120.2(2)
C35 N4 C34 120.8(2)
C35 N4 C1 119.8(2)
C34 N4 C1 119.2(2)
N4 C1 C2 108.57(19)
N4 C1 H1A 110.0
C2 C1 H1A 110.0
N4 C1 H1B 110.0
C2 C1 H1B 110.0
H1A C1 H1B 108.4
C7 C2 C3 119.4(2)
C7 C2 C1 119.6(2)
C3 C2 C1 120.9(2)
C4 C3 C2 120.3(2)
C4 C3 H3 119.8
C2 C3 H3 119.8
C3 C4 C5 120.2(2)
C3 C4 H4 119.9
C5 C4 H4 119.9
C6 C5 C4 119.4(2)
C6 C5 C8 119.9(2)
C4 C5 C8 120.5(2)
C7 C6 C5 120.2(2)
C7 C6 H6 119.9
C5 C6 H6 119.9
C6 C7 C2 120.2(2)
C6 C7 H7 119.9
C2 C7 H7 119.9
N1 C8 C5 108.17(18)
N1 C8 H8A 110.1
C5 C8 H8A 110.1
N1 C8 H8B 110.1
C5 C8 H8B 110.1
H8A C8 H8B 108.4
N1 C9 C10 120.7(2)
N1 C9 H9 119.7
C10 C9 H9 119.7
C9 C10 C11 120.0(2)
C9 C10 H10 120.0
C11 C10 H10 120.0
C10 C11 C12 117.6(2)
C10 C11 C14 120.96(19)
C12 C11 C14 121.3(2)
C13 C12 C11 120.2(2)
C13 C12 H12 119.9
C11 C12 H12 119.9
N1 C13 C12 120.2(2)
N1 C13 H13 119.9
C12 C13 H13 119.9
C18 C14 C15 117.7(2)
C18 C14 C11 121.09(19)
C15 C14 C11 121.2(2)
C16 C15 C14 119.9(2)
C16 C15 H15 120.0
C14 C15 H15 120.0
N2 C16 C15 120.8(2)
N2 C16 H16 119.6
C15 C16 H16 119.6
N2 C17 C18 120.8(2)
N2 C17 H17 119.6
C18 C17 H17 119.6
C17 C18 C14 120.3(2)
C17 C18 H18 119.9
C14 C18 H18 119.9
N2 C19 C20 108.57(18)
N2 C19 H19A 110.0
C20 C19 H19A 110.0
N2 C19 H19B 110.0
C20 C19 H19B 110.0
H19A C19 H19B 108.4
C25 C20 C21 119.7(2)
C25 C20 C19 120.3(2)
C21 C20 C19 119.8(2)
C22 C21 C20 119.9(2)
C22 C21 H21 120.1
C20 C21 H21 120.1
C21 C22 C23 120.3(2)
C21 C22 H22 119.9
C23 C22 H22 119.9
C24 C23 C22 119.6(2)
C24 C23 C26 120.4(2)
C22 C23 C26 119.8(2)
C25 C24 C23 120.2(2)
C25 C24 H24 119.9
C23 C24 H24 119.9
C24 C25 C20 119.9(2)
C24 C25 H25 120.0
C20 C25 H25 120.0
N3 C26 C23 108.23(19)
N3 C26 H26A 110.1
C23 C26 H26A 110.1
N3 C26 H26B 110.1
C23 C26 H26B 110.1
H26A C26 H26B 108.4
N3 C27 C28 120.4(2)
N3 C27 H27 119.8
C28 C27 H27 119.8
C27 C28 C29 120.5(2)
C27 C28 H28 119.8
C29 C28 H28 119.8
C28 C29 C30 117.4(2)
C28 C29 C32 121.4(2)
C30 C29 C32 121.2(2)
C31 C30 C29 119.9(2)
C31 C30 H30 120.0
C29 C30 H30 120.0
N3 C31 C30 121.1(2)
N3 C31 H31 119.5
C30 C31 H31 119.5
C33 C32 C36 117.5(2)
C33 C32 C29 121.0(2)
C36 C32 C29 121.4(2)
C34 C33 C32 120.5(2)
C34 C33 H33 119.8
C32 C33 H33 119.8
N4 C34 C33 120.3(2)
N4 C34 H34 119.8
C33 C34 H34 119.8
N4 C35 C36 120.9(2)
N4 C35 H35 119.6
C36 C35 H35 119.6
C35 C36 C32 119.9(2)
C35 C36 H36 120.0
C32 C36 H36 120.0
C43 O1 C47 116.42(18)
C48 O2 C49 113.99(18)
C50 O3 C51 110.33(18)
C52 O4 C53 111.89(19)
C59 O5 C58 111.0(2)
C60 O6 C61 110.4(2)
C63 O7 C62 111.74(19)
C37 O8 C64 116.71(18)
O8 C37 C38 124.8(2)
O8 C37 C42 114.43(19)
C38 C37 C42 120.8(2)
C37 C38 C39 119.7(2)
C37 C38 H38 120.2
C39 C38 H38 120.2
C40 C39 C38 121.7(2)
C40 C39 H39 119.2
C38 C39 H39 119.2
C39 C40 C41 119.7(2)
C39 C40 H40 120.2
C41 C40 H40 120.2
C40 C41 C42 119.9(2)
C40 C41 C43 122.00(19)
C42 C41 C43 118.08(19)
C46 C42 C41 120.1(2)
C46 C42 C37 121.73(19)
C41 C42 C37 118.19(19)
O1 C43 C44 124.4(2)
O1 C43 C41 114.59(19)
C44 C43 C41 121.0(2)
C43 C44 C45 119.8(2)
C43 C44 H44 120.1
C45 C44 H44 120.1
C46 C45 C44 121.2(2)
C46 C45 H45 119.4
C44 C45 H45 119.4
C45 C46 C42 119.7(2)
C45 C46 H46 120.1
C42 C46 H46 120.1
O1 C47 C48 108.07(19)
O1 C47 H47A 110.1
C48 C47 H47A 110.1
O1 C47 H47B 110.1
C48 C47 H47B 110.1
H47A C47 H47B 108.4
O2 C48 C47 114.5(2)
O2 C48 H48A 108.6
C47 C48 H48A 108.6
O2 C48 H48B 108.6
C47 C48 H48B 108.6
H48A C48 H48B 107.6
O2 C49 C50 109.1(2)
O2 C49 H49A 109.9
C50 C49 H49A 109.9
O2 C49 H49B 109.9
C50 C49 H49B 109.9
H49A C49 H49B 108.3
O3 C50 C49 110.3(2)
O3 C50 H50A 109.6
C49 C50 H50A 109.6
O3 C50 H50B 109.6
C49 C50 H50B 109.6
H50A C50 H50B 108.1
O3 C51 C52 110.0(2)
O3 C51 H51A 109.7
C52 C51 H51A 109.7
O3 C51 H51B 109.7
C52 C51 H51B 109.7
H51A C51 H51B 108.2
O4 C52 C51 110.1(2)
O4 C52 H52A 109.6
C51 C52 H52A 109.6
O4 C52 H52B 109.6
C51 C52 H52B 109.6
H52A C52 H52B 108.1
O4 C53 C54 111.8(2)
O4 C53 H53A 109.3
C54 C53 H53A 109.3
O4 C53 H53B 109.3
C54 C53 H53B 109.3
H53A C53 H53B 107.9
C55 C54 C53 178.3(3)
C54 C55 C56 177.1(3)
C57 C56 C55 176.9(3)
C56 C57 C58 177.9(3)
O5 C58 C57 113.3(2)
O5 C58 H58A 108.9
C57 C58 H58A 108.9
O5 C58 H58B 108.9
C57 C58 H58B 108.9
H58A C58 H58B 107.7
O5 C59 C60 109.4(2)
O5 C59 H59A 109.8
C60 C59 H59A 109.8
O5 C59 H59B 109.8
C60 C59 H59B 109.8
H59A C59 H59B 108.3
O6 C60 C59 110.1(2)
O6 C60 H60A 109.6
C59 C60 H60A 109.6
O6 C60 H60B 109.6
C59 C60 H60B 109.6
H60A C60 H60B 108.2
O6 C61 C62 110.3(2)
O6 C61 H61A 109.6
C62 C61 H61A 109.6
O6 C61 H61B 109.6
C62 C61 H61B 109.6
H61A C61 H61B 108.1
O7 C62 C61 109.6(2)
O7 C62 H62A 109.8
C61 C62 H62A 109.8
O7 C62 H62B 109.8
C61 C62 H62B 109.8
H62A C62 H62B 108.2
O7 C63 C64 113.1(2)
O7 C63 H63A 109.0
C64 C63 H63A 109.0
O7 C63 H63B 109.0
C64 C63 H63B 109.0
H63A C63 H63B 107.8
O8 C64 C63 107.51(19)
O8 C64 H64A 110.2
C63 C64 H64A 110.2
O8 C64 H64B 110.2
C63 C64 H64B 110.2
H64A C64 H64B 108.5
F3 P1 F5 92.17(15)
F3 P1 F6 88.94(15)
F5 P1 F6 178.63(14)
F3 P1 F2 90.83(12)
F5 P1 F2 90.58(12)
F6 P1 F2 90.20(13)
F3 P1 F4 179.35(16)
F5 P1 F4 88.24(14)
F6 P1 F4 90.64(15)
F2 P1 F4 89.68(12)
F3 P1 F1 89.91(12)
F5 P1 F1 88.68(12)
F6 P1 F1 90.52(13)
F2 P1 F1 178.98(12)
F4 P1 F1 89.59(12)
F10 P2 F11 92.36(15)
F10 P2 F8 89.93(12)
F11 P2 F8 89.62(13)
F10 P2 F7 91.06(12)
F11 P2 F7 89.73(11)
F8 P2 F7 178.84(12)
F10 P2 F12 90.39(15)
F11 P2 F12 177.18(14)
F8 P2 F12 89.76(15)
F7 P2 F12 90.85(13)
F10 P2 F9 178.67(13)
F11 P2 F9 88.58(13)
F8 P2 F9 89.13(11)
F7 P2 F9 89.90(10)
F12 P2 F9 88.66(13)
F17 P3 F18 178.02(17)
F17 P3 F16 91.95(17)
F18 P3 F16 89.13(18)
F17 P3 F14 91.20(14)
F18 P3 F14 90.42(16)
F16 P3 F14 91.27(13)
F17 P3 F15 89.76(14)
F18 P3 F15 89.14(16)
F16 P3 F15 178.08(15)
F14 P3 F15 89.56(11)
F17 P3 F13 89.17(15)
F18 P3 F13 89.18(17)
F16 P3 F13 89.99(12)
F14 P3 F13 178.67(13)
F15 P3 F13 89.16(11)
F21' P4 F22 136.8(14)
F21' P4 F24 126.3(14)
F22 P4 F24 95.07(19)
F21' P4 F20 81.2(12)
F22 P4 F20 88.00(14)
F24 P4 F20 89.69(14)
F21' P4 F23 49.4(14)
F22 P4 F23 89.50(19)
F24 P4 F23 175.4(2)
F20 P4 F23 91.06(14)
F21' P4 F19 98.0(12)
F22 P4 F19 92.88(14)
F24 P4 F19 90.59(14)
F20 P4 F19 179.06(15)
F23 P4 F19 88.60(14)
F22 P4 F21 176.5(2)
F24 P4 F21 88.1(2)
F20 P4 F21 90.49(14)
F23 P4 F21 87.35(19)
F19 P4 F21 88.62(14)
F21' P4 F22' 177.4(15)
F22 P4 F22' 45.5(6)
F24 P4 F22' 52.0(7)
F20 P4 F22' 100.7(6)
F23 P4 F22' 132.2(7)
F19 P4 F22' 80.2(6)
F21 P4 F22' 138.0(7)
N5 C65 C66 178.5(4)
C65 C66 H66A 109.5
C65 C66 H66B 109.5
H66A C66 H66B 109.5
C65 C66 H66C 109.5
H66A C66 H66C 109.5
H66B C66 H66C 109.5
N6 C67 C68 178.5(3)
C67 C68 H68A 109.5
C67 C68 H68B 109.5
H68A C68 H68B 109.5
C67 C68 H68C 109.5
H68A C68 H68C 109.5
H68B C68 H68C 109.5
N7 C69 C70 178.2(5)
C69 C70 H70A 109.5
C69 C70 H70B 109.5
H70A C70 H70B 109.5
C69 C70 H70C 109.5
H70A C70 H70C 109.5
H70B C70 H70C 109.5
N8 C71 C72 151.3(5)
C71 C72 H72A 109.5
C71 C72 H72B 109.5
H72A C72 H72B 109.5
C71 C72 H72C 109.5
H72A C72 H72C 109.5
H72B C72 H72C 109.5
N9 C73 C74 153.0(6)
C73 C74 H74A 109.5
C73 C74 H74B 109.5
H74A C74 H74B 109.5
C73 C74 H74C 109.5
H74A C74 H74C 109.5
H74B C74 H74C 109.5
N10 C75 C76 156(2)
C75 C76 H76A 109.5
C75 C76 H76B 109.5
H76A C76 H76B 109.5
C75 C76 H76C 109.5
H76A C76 H76C 109.5
H76B C76 H76C 109.5
N10 C75A C76A 169.3(14)
C75A C76A H76D 109.5
C75A C76A H76E 109.5
H76D C76A H76E 109.5
C75A C76A H76F 109.5
H76D C76A H76F 109.5
H76E C76A H76F 109.5

loop_
_geom_bond_atom_site_label_1
_geom_bond_atom_site_label_2
_geom_bond_distance
N1 C9 1.348(3)
N1 C13 1.349(3)
N1 C8 1.504(3)
N2 C17 1.346(3)
N2 C16 1.348(3)
N2 C19 1.499(3)
N3 C31 1.344(3)
N3 C27 1.347(3)
N3 C26 1.502(3)
N4 C35 1.344(3)
N4 C34 1.347(3)
N4 C1 1.507(3)
C1 C2 1.511(4)
C1 H1A 0.9900
C1 H1B 0.9900
C2 C7 1.396(3)
C2 C3 1.396(3)
C3 C4 1.383(4)
C3 H3 0.9500
C4 C5 1.398(3)
C4 H4 0.9500
C5 C6 1.394(3)
C5 C8 1.509(4)
C6 C7 1.386(4)
C6 H6 0.9500
C7 H7 0.9500
C8 H8A 0.9900
C8 H8B 0.9900
C9 C10 1.379(3)
C9 H9 0.9500
C10 C11 1.399(3)
C10 H10 0.9500
C11 C12 1.403(3)
C11 C14 1.493(3)
C12 C13 1.380(3)
C12 H12 0.9500
C13 H13 0.9500
C14 C18 1.397(3)
C14 C15 1.398(3)
C15 C16 1.382(3)
C15 H15 0.9500
C16 H16 0.9500
C17 C18 1.376(3)
C17 H17 0.9500
C18 H18 0.9500
C19 C20 1.508(3)
C19 H19A 0.9900
C19 H19B 0.9900
C20 C25 1.394(3)
C20 C21 1.405(3)
C21 C22 1.386(4)
C21 H21 0.9500
C22 C23 1.397(4)
C22 H22 0.9500
C23 C24 1.394(3)
C23 C26 1.514(4)
C24 C25 1.394(4)
C24 H24 0.9500
C25 H25 0.9500
C26 H26A 0.9900
C26 H26B 0.9900
C27 C28 1.386(3)
C27 H27 0.9500
C28 C29 1.394(3)
C28 H28 0.9500
C29 C30 1.403(3)
C29 C32 1.489(3)
C30 C31 1.380(3)
C30 H30 0.9500
C31 H31 0.9500
C32 C33 1.396(3)
C32 C36 1.398(3)
C33 C34 1.383(3)
C33 H33 0.9500
C34 H34 0.9500
C35 C36 1.385(3)
C35 H35 0.9500
C36 H36 0.9500
O1 C43 1.367(3)
O1 C47 1.445(3)
O2 C48 1.427(3)
O2 C49 1.432(3)
O3 C50 1.426(3)
O3 C51 1.430(3)
O4 C52 1.429(3)
O4 C53 1.429(3)
O5 C59 1.422(4)
O5 C58 1.422(3)
O6 C60 1.415(3)
O6 C61 1.420(3)
O7 C63 1.421(3)
O7 C62 1.439(3)
O8 C37 1.368(3)
O8 C64 1.442(3)
C37 C38 1.376(3)
C37 C42 1.432(3)
C38 C39 1.410(3)
C38 H38 0.9500
C39 C40 1.368(3)
C39 H39 0.9500
C40 C41 1.419(3)
C40 H40 0.9500
C41 C42 1.425(3)
C41 C43 1.430(3)
C42 C46 1.422(3)
C43 C44 1.375(3)
C44 C45 1.416(3)
C44 H44 0.9500
C45 C46 1.370(3)
C45 H45 0.9500
C46 H46 0.9500
C47 C48 1.505(3)
C47 H47A 0.9900
C47 H47B 0.9900
C48 H48A 0.9900
C48 H48B 0.9900
C49 C50 1.504(4)
C49 H49A 0.9900
C49 H49B 0.9900
C50 H50A 0.9900
C50 H50B 0.9900
C51 C52 1.504(4)
C51 H51A 0.9900
C51 H51B 0.9900
C52 H52A 0.9900
C52 H52B 0.9900
C53 C54 1.473(3)
C53 H53A 0.9900
C53 H53B 0.9900
C54 C55 1.198(4)
C55 C56 1.379(4)
C56 C57 1.198(4)
C57 C58 1.473(3)
C58 H58A 0.9900
C58 H58B 0.9900
C59 C60 1.495(4)
C59 H59A 0.9900
C59 H59B 0.9900
C60 H60A 0.9900
C60 H60B 0.9900
C61 C62 1.487(4)
C61 H61A 0.9900
C61 H61B 0.9900
C62 H62A 0.9900
C62 H62B 0.9900
C63 C64 1.514(3)
C63 H63A 0.9900
C63 H63B 0.9900
C64 H64A 0.9900
C64 H64B 0.9900
P1 F3 1.588(2)
P1 F5 1.589(2)
P1 F6 1.595(2)
P1 F2 1.5977(19)
P1 F4 1.600(2)
P1 F1 1.607(2)
P2 F10 1.590(2)
P2 F11 1.592(2)
P2 F8 1.593(2)
P2 F7 1.595(2)
P2 F12 1.596(2)
P2 F9 1.6178(19)
P3 F17 1.567(2)
P3 F18 1.583(3)
P3 F16 1.588(2)
P3 F14 1.593(2)
P3 F15 1.605(2)
P3 F13 1.608(2)
P4 F21' 1.35(3)
P4 F22 1.564(3)
P4 F24 1.566(3)
P4 F20 1.591(2)
P4 F23 1.603(3)
P4 F19 1.606(2)
P4 F21 1.614(3)
P4 F22' 1.690(18)
N5 C65 1.141(5)
C65 C66 1.448(5)
C66 H66A 0.9800
C66 H66B 0.9800
C66 H66C 0.9800
N6 C67 1.135(4)
C67 C68 1.454(4)
C68 H68A 0.9800
C68 H68B 0.9800
C68 H68C 0.9800
N7 C69 1.124(4)
C69 C70 1.465(5)
C70 H70A 0.9800
C70 H70B 0.9800
C70 H70C 0.9800
N8 C71 1.119(5)
C71 C72 1.476(7)
C72 H72A 0.9800
C72 H72B 0.9800
C72 H72C 0.9800
N9 C73 1.139(5)
C73 C74 1.413(7)
C74 H74A 0.9800
C74 H74B 0.9800
C74 H74C 0.9800
N10 C75A 1.137(13)
N10 C75 1.168(17)
C75 C76 1.410(16)
C76 H76A 0.9800
C76 H76B 0.9800
C76 H76C 0.9800
C75A C76A 1.405(14)
C76A H76D 0.9800
C76A H76E 0.9800
C76A H76F 0.9800

loop_
_geom_torsion_atom_site_label_1
_geom_torsion_atom_site_label_2
_geom_torsion_atom_site_label_3
_geom_torsion_atom_site_label_4
_geom_torsion
C35 N4 C1 C2 -91.3(3)
C34 N4 C1 C2 83.8(3)
N4 C1 C2 C7 -91.4(3)
N4 C1 C2 C3 83.9(3)
C7 C2 C3 C4 4.5(3)
C1 C2 C3 C4 -170.8(2)
C2 C3 C4 C5 0.0(3)
C3 C4 C5 C6 -4.5(3)
C3 C4 C5 C8 170.4(2)
C4 C5 C6 C7 4.4(3)
C8 C5 C6 C7 -170.5(2)
C5 C6 C7 C2 0.1(3)
C3 C2 C7 C6 -4.5(3)
C1 C2 C7 C6 170.9(2)
C9 N1 C8 C5 -78.4(3)
C13 N1 C8 C5 95.6(3)
C6 C5 C8 N1 89.9(2)
C4 C5 C8 N1 -84.9(3)
C13 N1 C9 C10 -1.0(4)
C8 N1 C9 C10 172.9(2)
N1 C9 C10 C11 -1.1(4)
C9 C10 C11 C12 2.7(3)
C9 C10 C11 C14 -174.3(2)
C10 C11 C12 C13 -2.3(3)
C14 C11 C12 C13 174.7(2)
C9 N1 C13 C12 1.5(4)
C8 N1 C13 C12 -172.4(2)
C11 C12 C13 N1 0.2(4)
C10 C11 C14 C18 164.0(2)
C12 C11 C14 C18 -12.9(3)
C10 C11 C14 C15 -12.8(3)
C12 C11 C14 C15 170.3(2)
C18 C14 C15 C16 -1.1(4)
C11 C14 C15 C16 175.8(2)
C17 N2 C16 C15 1.1(4)
C19 N2 C16 C15 -173.9(2)
C14 C15 C16 N2 -0.3(4)
C16 N2 C17 C18 -0.5(4)
C19 N2 C17 C18 174.5(2)
N2 C17 C18 C14 -0.9(4)
C15 C14 C18 C17 1.6(3)
C11 C14 C18 C17 -175.3(2)
C17 N2 C19 C20 -83.5(3)
C16 N2 C19 C20 91.6(3)
N2 C19 C20 C25 92.5(2)
N2 C19 C20 C21 -82.5(2)
C25 C20 C21 C22 -4.5(3)
C19 C20 C21 C22 170.5(2)
C20 C21 C22 C23 -0.4(3)
C21 C22 C23 C24 5.3(3)
C21 C22 C23 C26 -169.9(2)
C22 C23 C24 C25 -5.3(3)
C26 C23 C24 C25 169.8(2)
C23 C24 C25 C20 0.4(3)
C21 C20 C25 C24 4.6(3)
C19 C20 C25 C24 -170.5(2)
C31 N3 C26 C23 79.4(3)
C27 N3 C26 C23 -95.4(3)
C24 C23 C26 N3 -92.0(3)
C22 C23 C26 N3 83.2(3)
C31 N3 C27 C28 -1.5(4)
C26 N3 C27 C28 173.2(2)
N3 C27 C28 C29 -0.4(4)
C27 C28 C29 C30 2.3(4)
C27 C28 C29 C32 -174.3(2)
C28 C29 C30 C31 -2.4(4)
C32 C29 C30 C31 174.3(2)
C27 N3 C31 C30 1.4(4)
C26 N3 C31 C30 -173.4(2)
C29 C30 C31 N3 0.6(4)
C28 C29 C32 C33 13.3(3)
C30 C29 C32 C33 -163.3(2)
C28 C29 C32 C36 -169.7(2)
C30 C29 C32 C36 13.8(3)
C36 C32 C33 C34 -2.2(4)
C29 C32 C33 C34 174.9(2)
C35 N4 C34 C33 1.2(4)
C1 N4 C34 C33 -173.8(2)
C32 C33 C34 N4 0.9(4)
C34 N4 C35 C36 -1.9(4)
C1 N4 C35 C36 173.1(2)
N4 C35 C36 C32 0.5(4)
C33 C32 C36 C35 1.5(4)
C29 C32 C36 C35 -175.6(2)
C64 O8 C37 C38 2.7(3)
C64 O8 C37 C42 -177.0(2)
O8 C37 C38 C39 -177.9(2)
C42 C37 C38 C39 1.8(4)
C37 C38 C39 C40 0.3(4)
C38 C39 C40 C41 -1.4(4)
C39 C40 C41 C42 0.4(3)
C39 C40 C41 C43 179.8(2)
C40 C41 C42 C46 -178.4(2)
C43 C41 C42 C46 2.2(3)
C40 C41 C42 C37 1.6(3)
C43 C41 C42 C37 -177.8(2)
O8 C37 C42 C46 -3.0(3)
C38 C37 C42 C46 177.3(2)
O8 C37 C42 C41 177.01(19)
C38 C37 C42 C41 -2.7(3)
C47 O1 C43 C44 1.8(3)
C47 O1 C43 C41 -177.4(2)
C40 C41 C43 O1 -3.3(3)
C42 C41 C43 O1 176.12(19)
C40 C41 C43 C44 177.5(2)
C42 C41 C43 C44 -3.1(3)
O1 C43 C44 C45 -177.4(2)
C41 C43 C44 C45 1.8(4)
C43 C44 C45 C46 0.6(4)
C44 C45 C46 C42 -1.4(4)
C41 C42 C46 C45 0.0(3)
C37 C42 C46 C45 -179.9(2)
C43 O1 C47 C48 173.9(2)
C49 O2 C48 C47 -81.0(3)
O1 C47 C48 O2 -73.2(3)
C48 O2 C49 C50 -163.78(19)
C51 O3 C50 C49 175.8(2)
O2 C49 C50 O3 -71.5(3)
C50 O3 C51 C52 175.5(2)
C53 O4 C52 C51 -179.51(19)
O3 C51 C52 O4 70.1(2)
C52 O4 C53 C54 70.1(3)
C59 O5 C58 C57 68.6(3)
C58 O5 C59 C60 173.5(2)
C61 O6 C60 C59 173.2(2)
O5 C59 C60 O6 68.8(3)
C60 O6 C61 C62 -177.0(2)
C63 O7 C62 C61 -173.8(2)
O6 C61 C62 O7 -72.2(3)
C62 O7 C63 C64 -86.1(2)
C37 O8 C64 C63 171.7(2)
O7 C63 C64 O8 -73.3(3)
C75A N10 C75 C76 -169(13)
C75 N10 C75A C76A 157(15)
